data_4346436
loop_
_publ_author_name
'Yang, Dawei'
'Li, Yang'
'Wang, Baomin'
'Zhao, Xiangyu'
'Su, Linan'
'Chen, Si'
'Tong, Peng'
'Luo, Yi'
'Qu, Jingping'

_publ_section_title
;
 Synthesis and Electrocatalytic Property of Diiron Hydride Complexes
 Derived from a Thiolate-Bridged Diiron Complex.
;
_journal_issue 21
_journal_name_full 'Inorganic chemistry'
_journal_page_first 10243
_journal_page_last 10249
_journal_paper_doi 10.1021/acs.inorgchem.5b01508
_journal_volume 54
_journal_year 2015
_chemical_formula_sum 'C26 H34 Ru2 S2'
_chemical_formula_weight 612.79
_space_group_IT_number 2
_space_group_name_Hall '-P 1'
_space_group_name_H-M_alt 'P -1'
_symmetry_cell_setting triclinic
_symmetry_space_group_name_H-M 'P -1'
_atom_sites_solution_hydrogens geom
_atom_sites_solution_primary direct
_atom_sites_solution_secondary difmap
_audit_creation_method SHELXL-97
_cell_angle_alpha 85.717(4)
_cell_angle_beta 80.189(4)
_cell_angle_gamma 69.812(4)
_cell_formula_units_Z 4
_cell_length_a 10.9904(7)
_cell_length_b 15.3232(10)
_cell_length_c 16.1802(10)
_cell_measurement_temperature 298(2)
_cell_volume 2519.7(3)
_computing_cell_refinement 'Bruker SMART'
_computing_data_collection 'Bruker SMART'
_computing_data_reduction 'Bruker SAINT'
_computing_molecular_graphics 'Bruker SHELXTL'
_computing_publication_material 'Bruker SHELXTL'
_computing_structure_refinement 'Bruker SHELXTL'
_computing_structure_solution 'Bruker SHELXTL'
_diffrn_ambient_temperature 298(2)
_diffrn_measured_fraction_theta_full 0.997
_diffrn_measured_fraction_theta_max 0.997
_diffrn_measurement_device_type 'CCD area detector'
_diffrn_measurement_method 'phi and omega scans'
_diffrn_radiation_monochromator graphite
_diffrn_radiation_source 'fine-focus sealed tube'
_diffrn_radiation_type MoK\a
_diffrn_radiation_wavelength 0.71073
_diffrn_reflns_av_R_equivalents 0.0305
_diffrn_reflns_av_sigmaI/netI 0.0360
_diffrn_reflns_limit_h_max 13
_diffrn_reflns_limit_h_min -13
_diffrn_reflns_limit_k_max 18
_diffrn_reflns_limit_k_min -18
_diffrn_reflns_limit_l_max 19
_diffrn_reflns_limit_l_min -18
_diffrn_reflns_number 23379
_diffrn_reflns_theta_full 25.00
_diffrn_reflns_theta_max 25.00
_diffrn_reflns_theta_min 2.00
_exptl_absorpt_coefficient_mu 1.375
_exptl_absorpt_correction_T_max 0.7610
_exptl_absorpt_correction_T_min 0.6673
_exptl_absorpt_correction_type empirical
_exptl_absorpt_process_details SADABS
_exptl_crystal_colour 'red brown'
_exptl_crystal_density_diffrn 1.615
_exptl_crystal_density_method 'not measured'
_exptl_crystal_description block
_exptl_crystal_F_000 1240
_exptl_crystal_size_max 0.32
_exptl_crystal_size_mid 0.25
_exptl_crystal_size_min 0.21
_refine_diff_density_max 1.920
_refine_diff_density_min -1.763
_refine_diff_density_rms 0.191
_refine_ls_extinction_method none
_refine_ls_goodness_of_fit_ref 1.000
_refine_ls_hydrogen_treatment 'riding mode'
_refine_ls_matrix_type full
_refine_ls_number_parameters 509
_refine_ls_number_reflns 8843
_refine_ls_number_restraints 6
_refine_ls_restrained_S_all 1.016
_refine_ls_R_factor_all 0.0752
_refine_ls_R_factor_gt 0.0611
_refine_ls_shift/su_max 0.001
_refine_ls_shift/su_mean 0.000
_refine_ls_structure_factor_coef Fsqd
_refine_ls_weighting_details 'calc w=1/[\s^2^(Fo^2^)+(0.1062P)^2^+20.1539P] where P=(Fo^2^+2Fc^2^)/3'
_refine_ls_weighting_scheme calc
_refine_ls_wR_factor_gt 0.1835
_refine_ls_wR_factor_ref 0.1920
_reflns_number_gt 7067
_reflns_number_total 8843
_reflns_threshold_expression >2sigma(I)
_cod_data_source_file ic5b01508_si_004.cif
_cod_data_source_block 1
_cod_depositor_comments
;
The following automatic conversions were performed:

data item '_symmetry_cell_setting' value 'Triclinic' was changed to
'triclinic' in accordance with the
/home/saulius/struct/COD-crude-data/automatic-downloads/DataCite-retrospective/ACS/depositions/lib/dictionaries/cif_core.dic
dictionary named 'cif_core.dic' version 2.4.2 last updated on
2011-04-26.

Automatic conversion script
Id: cif_fix_values 6909 2019-04-08 15:41:33Z antanas 
;
_cod_original_sg_symbol_H-M 'P-1   '
_cod_database_code 4346436

loop_
_symmetry_equiv_pos_as_xyz
'x, y, z'
'-x, -y, -z'

loop_
_atom_site_label
_atom_site_type_symbol
_atom_site_fract_x
_atom_site_fract_y
_atom_site_fract_z
_atom_site_U_iso_or_equiv
_atom_site_adp_type
_atom_site_occupancy
_atom_site_symmetry_multiplicity
_atom_site_calc_flag
_atom_site_refinement_flags
Ru1 Ru 0.68271(7) 0.73711(5) 0.15714(5) 0.0463(2) Uani 1 1 d U
Ru2 Ru 0.91268(6) 0.75411(5) 0.20035(4) 0.0385(2) Uani 1 1 d .
Ru3 Ru 0.84270(7) 0.76694(5) -0.36247(5) 0.0465(2) Uani 1 1 d U
Ru4 Ru 0.60989(6) 0.75038(5) -0.26512(4) 0.03803(19) Uani 1 1 d .
S1 S 0.71175(19) 0.85446(13) 0.22709(13) 0.0392(4) Uani 1 1 d U
S2 S 0.83204(19) 0.64117(13) 0.24004(13) 0.0374(4) Uani 1 1 d U
S3 S 0.6948(2) 0.86073(13) -0.25598(13) 0.0378(4) Uani 1 1 d U
S4 S 0.81057(19) 0.64766(13) -0.27195(13) 0.0374(4) Uani 1 1 d U
C11 C 1.0460(5) 0.8069(3) 0.2402(3) 0.0358(17) Uani 1 1 d G
C12 C 1.0306(5) 0.8387(3) 0.1565(3) 0.0369(17) Uani 1 1 d G
C13 C 1.0716(5) 0.7596(4) 0.1048(3) 0.0351(17) Uani 1 1 d G
C14 C 1.1124(5) 0.6789(3) 0.1565(3) 0.0322(16) Uani 1 1 d G
C15 C 1.0966(5) 0.7082(3) 0.2401(3) 0.0328(16) Uani 1 1 d G
C16 C 1.0190(9) 0.8683(7) 0.3148(7) 0.058(3) Uani 1 1 d .
H16A H 1.0961 0.8825 0.3190 0.088 Uiso 1 1 calc R
H16B H 0.9956 0.8363 0.3650 0.088 Uiso 1 1 calc R
H16C H 0.9480 0.9248 0.3079 0.088 Uiso 1 1 calc R
C17 C 0.9870(11) 0.9383(7) 0.1267(8) 0.065(3) Uani 1 1 d .
H17A H 1.0621 0.9577 0.1109 0.098 Uiso 1 1 calc R
H17B H 0.9280 0.9768 0.1709 0.098 Uiso 1 1 calc R
H17C H 0.9429 0.9440 0.0791 0.098 Uiso 1 1 calc R
C18 C 1.0891(9) 0.7621(8) 0.0118(6) 0.057(3) Uani 1 1 d .
H18A H 1.1748 0.7644 -0.0102 0.086 Uiso 1 1 calc R
H18B H 1.0237 0.8162 -0.0069 0.086 Uiso 1 1 calc R
H18C H 1.0801 0.7073 -0.0077 0.086 Uiso 1 1 calc R
C19 C 1.1689(9) 0.5792(6) 0.1276(6) 0.051(2) Uani 1 1 d .
H19A H 1.2620 0.5626 0.1110 0.076 Uiso 1 1 calc R
H19B H 1.1296 0.5730 0.0807 0.076 Uiso 1 1 calc R
H19C H 1.1508 0.5388 0.1726 0.076 Uiso 1 1 calc R
C20 C 1.1332(9) 0.6464(7) 0.3150(5) 0.051(2) Uani 1 1 d .
H20A H 1.2232 0.6359 0.3194 0.077 Uiso 1 1 calc R
H20B H 1.1219 0.5881 0.3086 0.077 Uiso 1 1 calc R
H20C H 1.0779 0.6759 0.3649 0.077 Uiso 1 1 calc R
C4 C 0.5358(5) 0.8048(4) 0.0851(3) 0.0403(19) Uani 1 1 d G
C3 C 0.6612(5) 0.7888(3) 0.0358(3) 0.0383(18) Uani 1 1 d G
C2 C 0.7288(5) 0.6914(3) 0.0336(3) 0.0326(16) Uani 1 1 d G
C1 C 0.6451(5) 0.6470(4) 0.0815(3) 0.0324(16) Uani 1 1 d G
C5 C 0.5259(5) 0.7171(4) 0.1133(3) 0.0399(19) Uani 1 1 d G
C9 C 0.4305(11) 0.8972(8) 0.1024(7) 0.073(3) Uani 1 1 d .
H9A H 0.3755 0.9119 0.0596 0.109 Uiso 1 1 calc R
H9B H 0.4699 0.9442 0.1025 0.109 Uiso 1 1 calc R
H9C H 0.3787 0.8948 0.1560 0.109 Uiso 1 1 calc R
C8 C 0.7109(12) 0.8631(7) -0.0088(7) 0.066(3) Uani 1 1 d .
H8A H 0.6875 0.8738 -0.0641 0.099 Uiso 1 1 calc R
H8B H 0.8047 0.8430 -0.0127 0.099 Uiso 1 1 calc R
H8C H 0.6722 0.9197 0.0222 0.099 Uiso 1 1 calc R
C7 C 0.8586(9) 0.6434(7) -0.0173(6) 0.058(2) Uani 1 1 d .
H7A H 0.8461 0.6316 -0.0721 0.087 Uiso 1 1 calc R
H7B H 0.9013 0.5856 0.0097 0.087 Uiso 1 1 calc R
H7C H 0.9120 0.6822 -0.0222 0.087 Uiso 1 1 calc R
C6 C 0.6803(11) 0.5435(6) 0.0929(6) 0.059(3) Uani 1 1 d .
H6A H 0.6518 0.5194 0.0494 0.088 Uiso 1 1 calc R
H6B H 0.6378 0.5297 0.1466 0.088 Uiso 1 1 calc R
H6C H 0.7736 0.5154 0.0898 0.088 Uiso 1 1 calc R
C10 C 0.4080(9) 0.6996(8) 0.1610(6) 0.060(3) Uani 1 1 d .
H10A H 0.3542 0.6933 0.1224 0.090 Uiso 1 1 calc R
H10B H 0.3587 0.7508 0.1973 0.090 Uiso 1 1 calc R
H10C H 0.4349 0.6435 0.1939 0.090 Uiso 1 1 calc R
C21 C 0.6124(8) 0.7933(6) 0.2798(5) 0.0388(19) Uani 1 1 d .
C22 C 0.6670(7) 0.6948(6) 0.2872(4) 0.0353(17) Uani 1 1 d .
C23 C 0.5907(10) 0.6436(8) 0.3309(5) 0.054(2) Uani 1 1 d .
H23A H 0.6241 0.5789 0.3330 0.065 Uiso 1 1 calc R
C24 C 0.4680(11) 0.6900(11) 0.3697(6) 0.071(4) Uani 1 1 d .
H24A H 0.4201 0.6567 0.4022 0.085 Uiso 1 1 calc R
C25 C 0.4114(10) 0.7862(10) 0.3625(6) 0.067(3) Uani 1 1 d .
H25A H 0.3257 0.8154 0.3883 0.080 Uiso 1 1 calc R
C26 C 0.4798(9) 0.8382(8) 0.3180(6) 0.056(3) Uani 1 1 d .
H26A H 0.4406 0.9023 0.3126 0.067 Uiso 1 1 calc R
C31 C 0.8787(5) 0.7134(4) -0.4830(4) 0.0408(19) Uani 1 1 d G
C32 C 0.7988(5) 0.8089(4) -0.4835(4) 0.0381(17) Uani 1 1 d G
C33 C 0.8698(5) 0.8617(4) -0.4582(4) 0.0379(17) Uani 1 1 d G
C34 C 0.9935(5) 0.7989(4) -0.4420(4) 0.0373(17) Uani 1 1 d G
C35 C 0.9990(5) 0.7072(4) -0.4573(4) 0.0393(18) Uani 1 1 d G
C36 C 0.8466(12) 0.6311(8) -0.5071(7) 0.067(3) Uani 1 1 d .
H36A H 0.8732 0.6212 -0.5663 0.100 Uiso 1 1 calc R
H36B H 0.7538 0.6434 -0.4933 0.100 Uiso 1 1 calc R
H36C H 0.8923 0.5765 -0.4770 0.100 Uiso 1 1 calc R
C37 C 0.6713(10) 0.8474(8) -0.5150(7) 0.065(3) Uani 1 1 d .
H37A H 0.6865 0.8592 -0.5744 0.097 Uiso 1 1 calc R
H37B H 0.6194 0.9045 -0.4871 0.097 Uiso 1 1 calc R
H37C H 0.6255 0.8036 -0.5040 0.097 Uiso 1 1 calc R
C38 C 0.8227(11) 0.9648(6) -0.4534(7) 0.063(3) Uani 1 1 d .
H38A H 0.8491 0.9906 -0.5064 0.095 Uiso 1 1 calc R
H38B H 0.8598 0.9827 -0.4106 0.095 Uiso 1 1 calc R
H38C H 0.7287 0.9878 -0.4400 0.095 Uiso 1 1 calc R
C39 C 1.1035(9) 0.8257(8) -0.4205(6) 0.056(2) Uani 1 1 d .
H39A H 1.1568 0.8360 -0.4713 0.084 Uiso 1 1 calc R
H39B H 1.1562 0.7766 -0.3881 0.084 Uiso 1 1 calc R
H39C H 1.0678 0.8816 -0.3886 0.084 Uiso 1 1 calc R
C40 C 1.1142(10) 0.6206(7) -0.4496(6) 0.062(3) Uani 1 1 d .
H40A H 1.1716 0.6086 -0.5024 0.093 Uiso 1 1 calc R
H40B H 1.0838 0.5691 -0.4341 0.093 Uiso 1 1 calc R
H40C H 1.1608 0.6288 -0.4074 0.093 Uiso 1 1 calc R
C41 C 0.4709(5) 0.7071(3) -0.1839(3) 0.0330(16) Uani 1 1 d G
C42 C 0.4190(5) 0.8046(3) -0.1994(3) 0.0317(16) Uani 1 1 d G
C43 C 0.4138(5) 0.8193(3) -0.2868(3) 0.0347(17) Uani 1 1 d G
C44 C 0.4625(5) 0.7308(3) -0.3254(3) 0.0333(16) Uani 1 1 d G
C45 C 0.4978(5) 0.6615(3) -0.2618(3) 0.0330(16) Uani 1 1 d G
C46 C 0.4896(9) 0.6600(7) -0.1001(5) 0.048(2) Uani 1 1 d .
H46A H 0.4114 0.6474 -0.0754 0.072 Uiso 1 1 calc R
H46B H 0.5071 0.6999 -0.0641 0.072 Uiso 1 1 calc R
H46C H 0.5622 0.6027 -0.1071 0.072 Uiso 1 1 calc R
C47 C 0.3743(9) 0.8780(6) -0.1332(6) 0.049(2) Uani 1 1 d .
H47A H 0.2827 0.8910 -0.1126 0.074 Uiso 1 1 calc R
H47B H 0.3881 0.9338 -0.1571 0.074 Uiso 1 1 calc R
H47C H 0.4238 0.8561 -0.0878 0.074 Uiso 1 1 calc R
C48 C 0.3566(9) 0.9117(6) -0.3308(6) 0.051(2) Uani 1 1 d .
H48A H 0.2648 0.9242 -0.3309 0.076 Uiso 1 1 calc R
H48B H 0.4009 0.9093 -0.3876 0.076 Uiso 1 1 calc R
H48C H 0.3678 0.9602 -0.3018 0.076 Uiso 1 1 calc R
C49 C 0.4634(9) 0.7103(7) -0.4152(5) 0.050(2) Uani 1 1 d .
H49A H 0.3805 0.7055 -0.4209 0.075 Uiso 1 1 calc R
H49B H 0.5322 0.6528 -0.4309 0.075 Uiso 1 1 calc R
H49C H 0.4781 0.7597 -0.4510 0.075 Uiso 1 1 calc R
C50 C 0.5472(9) 0.5585(6) -0.2755(7) 0.051(2) Uani 1 1 d .
H50A H 0.4742 0.5367 -0.2700 0.076 Uiso 1 1 calc R
H50B H 0.6022 0.5276 -0.2345 0.076 Uiso 1 1 calc R
H50C H 0.5970 0.5455 -0.3307 0.076 Uiso 1 1 calc R
C54 C 1.1145(9) 0.7083(9) -0.2128(6) 0.063(3) Uani 1 1 d .
H54A H 1.1995 0.6767 -0.2024 0.076 Uiso 1 1 calc R
C55 C 1.0637(11) 0.8054(9) -0.2063(6) 0.064(3) Uani 1 1 d .
H55A H 1.1155 0.8375 -0.1927 0.077 Uiso 1 1 calc R
C56 C 0.9396(10) 0.8525(8) -0.2198(5) 0.052(2) Uani 1 1 d .
H56A H 0.9065 0.9170 -0.2160 0.063 Uiso 1 1 calc R
C51 C 0.8602(7) 0.8040(6) -0.2394(5) 0.0366(17) Uani 1 1 d .
C52 C 0.9131(7) 0.7055(6) -0.2474(5) 0.0344(17) Uani 1 1 d .
C53 C 1.0437(8) 0.6595(7) -0.2338(5) 0.049(2) Uani 1 1 d .
H53A H 1.0809 0.5954 -0.2394 0.058 Uiso 1 1 calc R

loop_
_atom_site_aniso_label
_atom_site_aniso_U_11
_atom_site_aniso_U_22
_atom_site_aniso_U_33
_atom_site_aniso_U_23
_atom_site_aniso_U_13
_atom_site_aniso_U_12
Ru1 0.0456(4) 0.0519(4) 0.0447(4) -0.0015(3) -0.0094(3) -0.0191(3)
Ru2 0.0308(3) 0.0440(4) 0.0430(4) -0.0036(3) -0.0046(3) -0.0155(3)
Ru3 0.0517(4) 0.0472(4) 0.0426(4) 0.0007(3) -0.0052(3) -0.0207(3)
Ru4 0.0348(4) 0.0404(4) 0.0428(4) 0.0021(3) -0.0089(3) -0.0167(3)
S1 0.0340(10) 0.0338(8) 0.0467(12) -0.0081(8) -0.0013(8) -0.0084(8)
S2 0.0357(10) 0.0345(8) 0.0437(11) 0.0045(8) -0.0055(8) -0.0152(7)
S3 0.0413(10) 0.0332(8) 0.0434(11) -0.0052(7) -0.0071(8) -0.0170(8)
S4 0.0352(10) 0.0311(8) 0.0476(11) 0.0061(7) -0.0124(9) -0.0119(7)
C11 0.019(3) 0.051(5) 0.043(5) -0.013(4) -0.001(3) -0.018(3)
C12 0.026(4) 0.038(4) 0.052(5) 0.001(4) -0.004(3) -0.019(3)
C13 0.022(3) 0.050(5) 0.035(4) 0.001(3) -0.001(3) -0.017(3)
C14 0.016(3) 0.044(4) 0.038(4) -0.010(3) 0.000(3) -0.011(3)
C15 0.018(3) 0.046(4) 0.036(4) -0.005(3) -0.002(3) -0.012(3)
C16 0.049(5) 0.065(6) 0.068(7) -0.032(5) -0.008(5) -0.022(5)
C17 0.062(6) 0.050(6) 0.090(8) 0.019(5) -0.019(6) -0.029(5)
C18 0.045(5) 0.094(8) 0.039(5) -0.001(5) 0.000(4) -0.033(5)
C19 0.039(5) 0.045(5) 0.063(6) -0.018(4) -0.004(4) -0.007(4)
C20 0.041(5) 0.070(6) 0.039(5) 0.008(4) -0.014(4) -0.013(4)
C4 0.033(4) 0.052(5) 0.032(4) 0.002(4) -0.020(3) -0.003(4)
C3 0.051(5) 0.046(4) 0.026(4) 0.006(3) -0.016(3) -0.023(4)
C2 0.034(4) 0.044(4) 0.023(4) -0.004(3) -0.004(3) -0.017(3)
C1 0.038(4) 0.045(4) 0.023(4) -0.007(3) -0.003(3) -0.024(3)
C5 0.033(4) 0.069(6) 0.028(4) -0.002(4) -0.011(3) -0.027(4)
C9 0.064(7) 0.073(7) 0.055(6) -0.001(5) -0.021(5) 0.015(6)
C8 0.093(8) 0.064(6) 0.055(6) 0.025(5) -0.019(6) -0.045(6)
C7 0.050(5) 0.074(7) 0.052(6) -0.019(5) 0.011(4) -0.028(5)
C6 0.087(7) 0.051(5) 0.053(6) -0.003(4) -0.007(5) -0.043(5)
C10 0.040(5) 0.108(8) 0.046(5) -0.003(5) -0.005(4) -0.043(5)
C21 0.037(4) 0.065(5) 0.020(4) -0.015(4) 0.006(3) -0.025(4)
C22 0.029(4) 0.058(5) 0.023(4) 0.006(3) -0.004(3) -0.021(4)
C23 0.063(6) 0.086(7) 0.034(5) 0.020(5) -0.018(4) -0.050(6)
C24 0.058(6) 0.147(12) 0.030(5) 0.008(6) -0.003(4) -0.067(8)
C25 0.039(5) 0.129(11) 0.035(5) -0.019(6) 0.008(4) -0.033(6)
C26 0.036(5) 0.082(7) 0.043(5) -0.024(5) -0.003(4) -0.011(5)
C31 0.055(5) 0.046(5) 0.027(4) -0.008(3) -0.001(4) -0.025(4)
C32 0.040(4) 0.048(5) 0.025(4) 0.003(3) -0.003(3) -0.014(4)
C33 0.048(5) 0.039(4) 0.029(4) 0.006(3) -0.003(3) -0.022(4)
C34 0.035(4) 0.051(5) 0.027(4) 0.002(3) 0.005(3) -0.021(4)
C35 0.034(4) 0.049(5) 0.028(4) -0.004(3) 0.005(3) -0.010(4)
C36 0.080(7) 0.076(7) 0.058(6) -0.026(5) -0.007(5) -0.040(6)
C37 0.056(6) 0.094(8) 0.050(6) 0.023(5) -0.020(5) -0.032(6)
C38 0.082(7) 0.044(5) 0.064(7) 0.016(5) -0.006(5) -0.028(5)
C39 0.050(5) 0.080(7) 0.050(5) 0.002(5) 0.000(4) -0.043(5)
C40 0.051(6) 0.067(6) 0.049(6) -0.011(5) 0.003(4) 0.001(5)
C41 0.018(3) 0.045(4) 0.040(4) 0.004(3) -0.007(3) -0.016(3)
C42 0.023(3) 0.039(4) 0.035(4) 0.000(3) -0.006(3) -0.013(3)
C43 0.023(3) 0.035(4) 0.047(5) -0.001(3) -0.011(3) -0.008(3)
C44 0.029(4) 0.041(4) 0.035(4) -0.001(3) -0.007(3) -0.017(3)
C45 0.023(3) 0.036(4) 0.046(4) 0.000(3) -0.007(3) -0.016(3)
C46 0.049(5) 0.062(6) 0.034(4) 0.013(4) -0.005(4) -0.023(4)
C47 0.042(5) 0.056(5) 0.048(5) -0.016(4) 0.001(4) -0.015(4)
C48 0.052(5) 0.037(4) 0.056(6) 0.008(4) -0.021(4) -0.001(4)
C49 0.051(5) 0.066(6) 0.041(5) -0.005(4) -0.012(4) -0.026(5)
C50 0.050(5) 0.033(4) 0.076(7) 0.000(4) -0.013(5) -0.020(4)
C54 0.038(5) 0.123(10) 0.043(5) 0.019(6) -0.019(4) -0.044(6)
C55 0.064(7) 0.117(10) 0.036(5) -0.003(5) -0.008(4) -0.062(7)
C56 0.062(6) 0.080(7) 0.034(5) -0.014(4) -0.001(4) -0.048(5)
C51 0.036(4) 0.056(5) 0.023(4) -0.006(3) -0.005(3) -0.021(4)
C52 0.036(4) 0.049(4) 0.025(4) 0.010(3) -0.011(3) -0.021(3)
C53 0.038(4) 0.068(6) 0.038(5) 0.018(4) -0.011(4) -0.016(4)

loop_
_atom_type_symbol
_atom_type_description
_atom_type_scat_dispersion_real
_atom_type_scat_dispersion_imag
_atom_type_scat_source
C C 0.0033 0.0016 'International Tables Vol C Tables 4.2.6.8 and 6.1.1.4'
H H 0.0000 0.0000 'International Tables Vol C Tables 4.2.6.8 and 6.1.1.4'
S S 0.1246 0.1234 'International Tables Vol C Tables 4.2.6.8 and 6.1.1.4'
Ru Ru -1.2594 0.8363 'International Tables Vol C Tables 4.2.6.8 and 6.1.1.4'

loop_
_geom_angle_atom_site_label_1
_geom_angle_atom_site_label_2
_geom_angle_atom_site_label_3
_geom_angle
C3 Ru1 C4 39.85(12)
C3 Ru1 C2 39.81(12)
C4 Ru1 C2 66.81(18)
C3 Ru1 C5 66.78(18)
C4 Ru1 C5 39.74(12)
C2 Ru1 C5 66.67(18)
C3 Ru1 C1 66.73(18)
C4 Ru1 C1 66.69(18)
C2 Ru1 C1 39.69(12)
C5 Ru1 C1 39.64(12)
C3 Ru1 C21 135.0(3)
C4 Ru1 C21 106.2(3)
C2 Ru1 C21 173.0(3)
C5 Ru1 C21 107.6(2)
C1 Ru1 C21 137.9(3)
C3 Ru1 C22 169.6(2)
C4 Ru1 C22 129.8(2)
C2 Ru1 C22 145.1(3)
C5 Ru1 C22 105.5(2)
C1 Ru1 C22 112.2(3)
C21 Ru1 C22 38.8(3)
C3 Ru1 S1 105.29(15)
C4 Ru1 S1 105.54(16)
C2 Ru1 S1 135.30(15)
C5 Ru1 S1 135.79(16)
C1 Ru1 S1 171.55(16)
C21 Ru1 S1 45.9(2)
C22 Ru1 S1 75.1(2)
C3 Ru1 S2 143.91(16)
C4 Ru1 S2 170.27(16)
C2 Ru1 S2 111.27(16)
C5 Ru1 S2 130.53(16)
C1 Ru1 S2 105.46(16)
C21 Ru1 S2 75.4(2)
C22 Ru1 S2 46.3(2)
S1 Ru1 S2 82.61(7)
C3 Ru1 Ru2 109.45(15)
C4 Ru1 Ru2 140.07(16)
C2 Ru1 Ru2 107.12(14)
C5 Ru1 Ru2 173.69(15)
C1 Ru1 Ru2 134.64(14)
C21 Ru1 Ru2 78.7(2)
C22 Ru1 Ru2 78.85(19)
S1 Ru1 Ru2 49.35(5)
S2 Ru1 Ru2 49.54(5)
C15 Ru2 C11 39.54(11)
C15 Ru2 C14 39.40(11)
C11 Ru2 C14 65.92(17)
C15 Ru2 C12 65.79(17)
C11 Ru2 C12 39.12(11)
C14 Ru2 C12 65.36(17)
C15 Ru2 C13 65.63(17)
C11 Ru2 C13 65.45(17)
C14 Ru2 C13 38.90(11)
C12 Ru2 C13 38.73(11)
C15 Ru2 S1 143.27(15)
C11 Ru2 S1 109.98(15)
C14 Ru2 S1 168.13(15)
C12 Ru2 S1 104.15(15)
C13 Ru2 S1 129.32(15)
C15 Ru2 S2 104.30(15)
C11 Ru2 S2 136.69(16)
C14 Ru2 S2 102.08(15)
C12 Ru2 S2 167.41(15)
C13 Ru2 S2 131.18(15)
S1 Ru2 S2 88.43(8)
C15 Ru2 Ru1 156.33(14)
C11 Ru2 Ru1 163.09(14)
C14 Ru2 Ru1 129.55(13)
C12 Ru2 Ru1 134.78(14)
C13 Ru2 Ru1 120.67(14)
S1 Ru2 Ru1 53.40(6)
S2 Ru2 Ru1 53.38(5)
C35 Ru3 C31 39.76(12)
C35 Ru3 C34 39.75(12)
C31 Ru3 C34 66.70(19)
C35 Ru3 C32 66.68(19)
C31 Ru3 C32 39.68(12)
C34 Ru3 C32 66.63(19)
C35 Ru3 C33 66.69(19)
C31 Ru3 C33 66.63(19)
C34 Ru3 C33 39.69(12)
C32 Ru3 C33 39.65(12)
C35 Ru3 C52 104.7(3)
C31 Ru3 C52 131.6(3)
C34 Ru3 C52 108.9(2)
C32 Ru3 C52 170.9(3)
C33 Ru3 C52 141.1(2)
C35 Ru3 C51 125.6(3)
C31 Ru3 C51 165.0(3)
C34 Ru3 C51 103.6(3)
C32 Ru3 C51 148.9(3)
C33 Ru3 C51 114.0(3)
C52 Ru3 C51 38.5(3)
C35 Ru3 S4 108.15(16)
C31 Ru3 S4 104.83(16)
C34 Ru3 S4 139.92(16)
C32 Ru3 S4 132.40(16)
C33 Ru3 S4 171.29(16)
C52 Ru3 S4 45.9(2)
C51 Ru3 S4 74.7(2)
C35 Ru3 S3 165.58(16)
C31 Ru3 S3 148.62(16)
C34 Ru3 S3 126.20(16)
C32 Ru3 S3 113.96(16)
C33 Ru3 S3 104.10(16)
C52 Ru3 S3 75.1(2)
C51 Ru3 S3 46.3(2)
S4 Ru3 S3 82.31(7)
C35 Ru3 Ru4 144.94(15)
C31 Ru3 Ru4 112.60(15)
C34 Ru3 Ru4 170.69(15)
C32 Ru3 Ru4 106.56(15)
C33 Ru3 Ru4 131.05(15)
C52 Ru3 Ru4 78.7(2)
C51 Ru3 Ru4 78.8(2)
S4 Ru3 Ru4 49.34(5)
S3 Ru3 Ru4 49.48(5)
C42 Ru4 C41 39.72(11)
C42 Ru4 C43 39.41(11)
C41 Ru4 C43 66.17(17)
C42 Ru4 C45 66.19(17)
C41 Ru4 C45 39.45(11)
C43 Ru4 C45 65.69(17)
C42 Ru4 C44 65.85(17)
C41 Ru4 C44 65.88(17)
C43 Ru4 C44 38.99(11)
C45 Ru4 C44 39.01(11)
C42 Ru4 S4 148.93(15)
C41 Ru4 S4 112.48(15)
C43 Ru4 S4 161.50(14)
C45 Ru4 S4 101.03(14)
C44 Ru4 S4 122.70(15)
C42 Ru4 S3 103.58(15)
C41 Ru4 S3 132.32(15)
C43 Ru4 S3 106.48(15)
C45 Ru4 S3 169.76(15)
C44 Ru4 S3 137.94(14)
S4 Ru4 S3 88.05(7)
C42 Ru4 Ru3 153.35(14)
C41 Ru4 Ru3 165.81(14)
C43 Ru4 Ru3 127.17(14)
C45 Ru4 Ru3 136.45(14)
C44 Ru4 Ru3 120.19(14)
S4 Ru4 Ru3 53.34(5)
S3 Ru4 Ru3 53.30(6)
C21 S1 Ru2 107.2(3)
C21 S1 Ru1 61.0(2)
Ru2 S1 Ru1 77.25(6)
C22 S2 Ru2 106.8(3)
C22 S2 Ru1 61.4(2)
Ru2 S2 Ru1 77.08(7)
C51 S3 Ru4 107.1(3)
C51 S3 Ru3 61.7(2)
Ru4 S3 Ru3 77.23(6)
C52 S4 Ru4 107.7(3)
C52 S4 Ru3 61.7(2)
Ru4 S4 Ru3 77.32(6)
C15 C11 C12 108.0
C15 C11 C16 126.4(6)
C12 C11 C16 125.5(6)
C15 C11 Ru2 69.81(19)
C12 C11 Ru2 71.66(19)
C16 C11 Ru2 126.3(5)
C13 C12 C11 108.0
C13 C12 C17 125.7(6)
C11 C12 C17 126.2(6)
C13 C12 Ru2 70.96(18)
C11 C12 Ru2 69.22(19)
C17 C12 Ru2 128.3(5)
C14 C13 C12 108.0
C14 C13 C18 126.1(6)
C12 C13 C18 125.2(6)
C14 C13 Ru2 69.54(18)
C12 C13 Ru2 70.31(18)
C18 C13 Ru2 133.2(5)
C13 C14 C15 108.0
C13 C14 C19 126.4(5)
C15 C14 C19 125.6(5)
C13 C14 Ru2 71.56(19)
C15 C14 Ru2 69.34(19)
C19 C14 Ru2 126.8(5)
C11 C15 C14 108.0
C11 C15 C20 125.5(5)
C14 C15 C20 126.4(5)
C11 C15 Ru2 70.65(19)
C14 C15 Ru2 71.26(19)
C20 C15 Ru2 126.1(5)
C3 C4 C5 108.0
C3 C4 C9 126.3(6)
C5 C4 C9 125.7(6)
C3 C4 Ru1 69.97(19)
C5 C4 Ru1 70.43(19)
C9 C4 Ru1 126.5(5)
C2 C3 C4 108.0
C2 C3 C8 126.4(6)
C4 C3 C8 125.5(6)
C2 C3 Ru1 70.34(19)
C4 C3 Ru1 70.18(19)
C8 C3 Ru1 126.7(5)
C3 C2 C1 108.0
C3 C2 C7 126.0(5)
C1 C2 C7 125.7(5)
C3 C2 Ru1 69.85(19)
C1 C2 Ru1 70.41(19)
C7 C2 Ru1 130.1(5)
C5 C1 C2 108.0
C5 C1 C6 127.8(5)
C2 C1 C6 124.2(5)
C5 C1 Ru1 70.09(19)
C2 C1 Ru1 69.91(19)
C6 C1 Ru1 126.7(5)
C4 C5 C1 108.0
C4 C5 C10 126.7(6)
C1 C5 C10 125.1(6)
C4 C5 Ru1 69.83(19)
C1 C5 Ru1 70.27(19)
C10 C5 Ru1 129.8(5)
C22 C21 C26 118.4(8)
C22 C21 S1 118.7(6)
C26 C21 S1 122.9(8)
C22 C21 Ru1 71.3(4)
C26 C21 Ru1 128.5(6)
S1 C21 Ru1 73.1(3)
C21 C22 C23 120.2(8)
C21 C22 S2 117.4(6)
C23 C22 S2 122.4(7)
C21 C22 Ru1 69.9(4)
C23 C22 Ru1 128.7(6)
S2 C22 Ru1 72.2(3)
C24 C23 C22 118.9(11)
C23 C24 C25 122.0(10)
C26 C25 C24 121.0(9)
C25 C26 C21 119.3(10)
C32 C31 C35 108.0
C32 C31 C36 127.4(6)
C35 C31 C36 124.6(6)
C32 C31 Ru3 70.3(2)
C35 C31 Ru3 70.0(2)
C36 C31 Ru3 126.4(6)
C31 C32 C33 108.0
C31 C32 C37 125.8(6)
C33 C32 C37 125.8(6)
C31 C32 Ru3 70.0(2)
C33 C32 Ru3 70.2(2)
C37 C32 Ru3 131.0(5)
C34 C33 C32 108.0
C34 C33 C38 126.9(6)
C32 C33 C38 125.0(6)
C34 C33 Ru3 70.0(2)
C32 C33 Ru3 70.2(2)
C38 C33 Ru3 127.2(5)
C35 C34 C33 108.0
C35 C34 C39 126.0(6)
C33 C34 C39 125.7(6)
C35 C34 Ru3 70.0(2)
C33 C34 Ru3 70.3(2)
C39 C34 Ru3 129.5(5)
C34 C35 C31 108.0
C34 C35 C40 125.1(6)
C31 C35 C40 126.9(6)
C34 C35 Ru3 70.2(2)
C31 C35 Ru3 70.2(2)
C40 C35 Ru3 126.4(5)
C45 C41 C42 108.0
C45 C41 C46 125.7(5)
C42 C41 C46 126.2(5)
C45 C41 Ru4 71.33(19)
C42 C41 Ru4 70.21(19)
C46 C41 Ru4 125.7(4)
C43 C42 C41 108.0
C43 C42 C47 126.9(5)
C41 C42 C47 125.1(5)
C43 C42 Ru4 71.38(19)
C41 C42 Ru4 70.08(19)
C47 C42 Ru4 125.4(5)
C44 C43 C42 108.0
C44 C43 C48 125.4(5)
C42 C43 C48 126.4(5)
C44 C43 Ru4 71.12(19)
C42 C43 Ru4 69.21(19)
C48 C43 Ru4 129.0(5)
C43 C44 C45 108.0
C43 C44 C49 127.4(5)
C45 C44 C49 124.2(5)
C43 C44 Ru4 69.90(18)
C45 C44 Ru4 69.79(18)
C49 C44 Ru4 131.2(5)
C41 C45 C44 108.0
C41 C45 C50 126.9(5)
C44 C45 C50 125.0(5)
C41 C45 Ru4 69.22(19)
C44 C45 Ru4 71.20(19)
C50 C45 Ru4 127.8(5)
C53 C54 C55 121.8(9)
C56 C55 C54 120.1(9)
C55 C56 C51 120.1(10)
C52 C51 C56 119.5(8)
C52 C51 S3 117.7(6)
C56 C51 S3 122.8(7)
C52 C51 Ru3 70.6(4)
C56 C51 Ru3 127.8(6)
S3 C51 Ru3 72.0(3)
C51 C52 C53 118.3(7)
C51 C52 S4 118.0(6)
C53 C52 S4 123.7(7)
C51 C52 Ru3 70.9(4)
C53 C52 Ru3 128.5(6)
S4 C52 Ru3 72.4(3)
C54 C53 C52 120.1(10)

loop_
_geom_bond_atom_site_label_1
_geom_bond_atom_site_label_2
_geom_bond_distance
Ru1 C3 2.082(5)
Ru1 C4 2.085(5)
Ru1 C2 2.089(5)
Ru1 C5 2.093(5)
Ru1 C1 2.095(5)
Ru1 C21 2.133(7)
Ru1 C22 2.152(7)
Ru1 S1 2.332(2)
Ru1 S2 2.333(2)
Ru1 Ru2 2.8335(10)
Ru2 C15 2.095(5)
Ru2 C11 2.106(5)
Ru2 C14 2.120(5)
Ru2 C12 2.138(5)
Ru2 C13 2.147(5)
Ru2 S1 2.204(2)
Ru2 S2 2.212(2)
Ru3 C35 2.091(5)
Ru3 C31 2.094(5)
Ru3 C34 2.093(5)
Ru3 C32 2.098(5)
Ru3 C33 2.098(5)
Ru3 C52 2.163(7)
Ru3 C51 2.167(7)
Ru3 S4 2.341(2)
Ru3 S3 2.341(2)
Ru3 Ru4 2.8472(10)
Ru4 C42 2.096(5)
Ru4 C41 2.094(5)
Ru4 C43 2.124(5)
Ru4 C45 2.122(5)
Ru4 C44 2.141(5)
Ru4 S4 2.214(2)
Ru4 S3 2.219(2)
S1 C21 1.751(8)
S2 C22 1.773(8)
S3 C51 1.781(8)
S4 C52 1.763(7)
C11 C15 1.421(4)
C11 C12 1.421(4)
C11 C16 1.512(10)
C12 C13 1.421(4)
C12 C17 1.501(10)
C13 C14 1.421(4)
C13 C18 1.484(10)
C14 C15 1.421(4)
C14 C19 1.514(9)
C15 C20 1.502(10)
C4 C3 1.420(4)
C4 C5 1.420(4)
C4 C9 1.497(11)
C3 C2 1.420(4)
C3 C8 1.512(10)
C2 C1 1.420(4)
C2 C7 1.490(10)
C1 C5 1.420(4)
C1 C6 1.502(10)
C5 C10 1.488(10)
C21 C22 1.422(12)
C21 C26 1.430(12)
C22 C23 1.410(11)
C23 C24 1.355(16)
C24 C25 1.392(17)
C25 C26 1.365(16)
C31 C32 1.423(4)
C31 C35 1.423(4)
C31 C36 1.516(10)
C32 C33 1.423(4)
C32 C37 1.484(11)
C33 C34 1.423(4)
C33 C38 1.487(10)
C34 C35 1.423(4)
C34 C39 1.503(10)
C35 C40 1.499(11)
C41 C45 1.423(4)
C41 C42 1.423(4)
C41 C46 1.500(9)
C42 C43 1.423(4)
C42 C47 1.507(9)
C43 C44 1.423(4)
C43 C48 1.515(9)
C44 C45 1.423(4)
C44 C49 1.507(10)
C45 C50 1.501(9)
C54 C53 1.345(14)
C54 C55 1.404(16)
C55 C56 1.351(15)
C56 C51 1.413(11)
C51 C52 1.426(12)
C52 C53 1.411(11)

loop_
_geom_torsion_atom_site_label_1
_geom_torsion_atom_site_label_2
_geom_torsion_atom_site_label_3
_geom_torsion_atom_site_label_4
_geom_torsion
C3 Ru1 Ru2 C15 -123.9(4)
C4 Ru1 Ru2 C15 -156.0(4)
C2 Ru1 Ru2 C15 -81.9(4)
C5 Ru1 Ru2 C15 -71.5(15)
C1 Ru1 Ru2 C15 -47.7(4)
C21 Ru1 Ru2 C15 102.1(4)
C22 Ru1 Ru2 C15 62.6(4)
S1 Ru1 Ru2 C15 142.4(4)
S2 Ru1 Ru2 C15 21.8(4)
C3 Ru1 Ru2 C11 82.1(5)
C4 Ru1 Ru2 C11 50.0(6)
C2 Ru1 Ru2 C11 124.1(5)
C5 Ru1 Ru2 C11 134.5(15)
C1 Ru1 Ru2 C11 158.2(5)
C21 Ru1 Ru2 C11 -51.9(6)
C22 Ru1 Ru2 C11 -91.4(6)
S1 Ru1 Ru2 C11 -11.6(5)
S2 Ru1 Ru2 C11 -132.3(5)
C3 Ru1 Ru2 C14 -71.6(2)
C4 Ru1 Ru2 C14 -103.8(3)
C2 Ru1 Ru2 C14 -29.7(2)
C5 Ru1 Ru2 C14 -19.3(14)
C1 Ru1 Ru2 C14 4.5(3)
C21 Ru1 Ru2 C14 154.4(3)
C22 Ru1 Ru2 C14 114.8(3)
S1 Ru1 Ru2 C14 -165.4(2)
S2 Ru1 Ru2 C14 74.00(19)
C3 Ru1 Ru2 C12 21.7(3)
C4 Ru1 Ru2 C12 -10.5(3)
C2 Ru1 Ru2 C12 63.6(2)
C5 Ru1 Ru2 C12 74.0(14)
C1 Ru1 Ru2 C12 97.8(3)
C21 Ru1 Ru2 C12 -112.3(3)
C22 Ru1 Ru2 C12 -151.9(3)
S1 Ru1 Ru2 C12 -72.1(2)
S2 Ru1 Ru2 C12 167.3(2)
C3 Ru1 Ru2 C13 -24.8(2)
C4 Ru1 Ru2 C13 -56.9(3)
C2 Ru1 Ru2 C13 17.2(2)
C5 Ru1 Ru2 C13 27.6(14)
C1 Ru1 Ru2 C13 51.4(3)
C21 Ru1 Ru2 C13 -158.7(3)
C22 Ru1 Ru2 C13 161.7(3)
S1 Ru1 Ru2 C13 -118.51(18)
S2 Ru1 Ru2 C13 120.86(18)
C3 Ru1 Ru2 S1 93.75(17)
C4 Ru1 Ru2 S1 61.6(2)
C2 Ru1 Ru2 S1 135.71(16)
C5 Ru1 Ru2 S1 146.1(14)
C1 Ru1 Ru2 S1 169.9(2)
C21 Ru1 Ru2 S1 -40.2(3)
C22 Ru1 Ru2 S1 -79.8(2)
S2 Ru1 Ru2 S1 -120.63(10)
C3 Ru1 Ru2 S2 -145.62(17)
C4 Ru1 Ru2 S2 -177.8(2)
C2 Ru1 Ru2 S2 -103.66(16)
C5 Ru1 Ru2 S2 -93.3(14)
C1 Ru1 Ru2 S2 -69.5(2)
C21 Ru1 Ru2 S2 80.4(3)
C22 Ru1 Ru2 S2 40.8(2)
S1 Ru1 Ru2 S2 120.63(10)
C35 Ru3 Ru4 C42 -146.8(4)
C31 Ru3 Ru4 C42 -115.8(3)
C34 Ru3 Ru4 C42 -32.0(10)
C32 Ru3 Ru4 C42 -74.0(3)
C33 Ru3 Ru4 C42 -37.7(4)
C52 Ru3 Ru4 C42 113.7(4)
C51 Ru3 Ru4 C42 74.4(4)
S4 Ru3 Ru4 C42 153.8(3)
S3 Ru3 Ru4 C42 33.7(3)
C35 Ru3 Ru4 C41 61.0(6)
C31 Ru3 Ru4 C41 92.1(6)
C34 Ru3 Ru4 C41 175.8(11)
C32 Ru3 Ru4 C41 133.8(6)
C33 Ru3 Ru4 C41 170.1(6)
C52 Ru3 Ru4 C41 -38.5(6)
C51 Ru3 Ru4 C41 -77.8(6)
S4 Ru3 Ru4 C41 1.6(6)
S3 Ru3 Ru4 C41 -118.5(6)
C35 Ru3 Ru4 C43 -97.4(3)
C31 Ru3 Ru4 C43 -66.4(2)
C34 Ru3 Ru4 C43 17.4(10)
C32 Ru3 Ru4 C43 -24.6(2)
C33 Ru3 Ru4 C43 11.7(3)
C52 Ru3 Ru4 C43 163.1(3)
C51 Ru3 Ru4 C43 123.8(3)
S4 Ru3 Ru4 C43 -156.82(18)
S3 Ru3 Ru4 C43 83.05(18)
C35 Ru3 Ru4 C45 -4.7(3)
C31 Ru3 Ru4 C45 26.4(3)
C34 Ru3 Ru4 C45 110.1(10)
C32 Ru3 Ru4 C45 68.1(2)
C33 Ru3 Ru4 C45 104.4(3)
C52 Ru3 Ru4 C45 -104.2(3)
C51 Ru3 Ru4 C45 -143.4(3)
S4 Ru3 Ru4 C45 -64.1(2)
S3 Ru3 Ru4 C45 175.8(2)
C35 Ru3 Ru4 C44 -50.9(3)
C31 Ru3 Ru4 C44 -19.8(2)
C34 Ru3 Ru4 C44 63.9(10)
C32 Ru3 Ru4 C44 22.0(2)
C33 Ru3 Ru4 C44 58.2(3)
C52 Ru3 Ru4 C44 -150.4(3)
C51 Ru3 Ru4 C44 170.4(3)
S4 Ru3 Ru4 C44 -110.24(17)
S3 Ru3 Ru4 C44 129.62(17)
C35 Ru3 Ru4 S4 59.4(3)
C31 Ru3 Ru4 S4 90.45(18)
C34 Ru3 Ru4 S4 174.2(10)
C32 Ru3 Ru4 S4 132.22(17)
C33 Ru3 Ru4 S4 168.5(2)
C52 Ru3 Ru4 S4 -40.1(2)
C51 Ru3 Ru4 S4 -79.4(2)
S3 Ru3 Ru4 S4 -120.14(10)
C35 Ru3 Ru4 S3 179.5(3)
C31 Ru3 Ru4 S3 -149.41(18)
C34 Ru3 Ru4 S3 -65.7(10)
C32 Ru3 Ru4 S3 -107.64(17)
C33 Ru3 Ru4 S3 -71.4(2)
C52 Ru3 Ru4 S3 80.0(2)
C51 Ru3 Ru4 S3 40.8(2)
S4 Ru3 Ru4 S3 120.14(10)
C15 Ru2 S1 C21 -102.0(4)
C11 Ru2 S1 C21 -129.7(3)
C14 Ru2 S1 C21 162.7(7)
C12 Ru2 S1 C21 -170.3(3)
C13 Ru2 S1 C21 156.2(3)
S2 Ru2 S1 C21 10.2(3)
Ru1 Ru2 S1 C21 53.9(3)
C15 Ru2 S1 Ru1 -155.8(2)
C11 Ru2 S1 Ru1 176.42(16)
C14 Ru2 S1 Ru1 108.8(7)
C12 Ru2 S1 Ru1 135.85(15)
C13 Ru2 S1 Ru1 102.30(19)
S2 Ru2 S1 Ru1 -43.70(7)
C3 Ru1 S1 C21 139.1(4)
C4 Ru1 S1 C21 97.7(4)
C2 Ru1 S1 C21 170.3(4)
C5 Ru1 S1 C21 66.9(4)
C1 Ru1 S1 C21 120.3(11)
C22 Ru1 S1 C21 -30.1(4)
S2 Ru1 S1 C21 -76.8(3)
Ru2 Ru1 S1 C21 -118.1(3)
C3 Ru1 S1 Ru2 -102.72(16)
C4 Ru1 S1 Ru2 -144.12(16)
C2 Ru1 S1 Ru2 -71.6(2)
C5 Ru1 S1 Ru2 -175.0(2)
C1 Ru1 S1 Ru2 -121.5(10)
C21 Ru1 S1 Ru2 118.1(3)
C22 Ru1 S1 Ru2 88.0(2)
S2 Ru1 S1 Ru2 41.31(7)
C15 Ru2 S2 C22 134.4(3)
C11 Ru2 S2 C22 107.3(3)
C14 Ru2 S2 C22 174.9(3)
C12 Ru2 S2 C22 171.3(7)
C13 Ru2 S2 C22 -155.6(3)
S1 Ru2 S2 C22 -10.7(3)
Ru1 Ru2 S2 C22 -54.4(3)
C15 Ru2 S2 Ru1 -171.16(14)
C11 Ru2 S2 Ru1 161.7(2)
C14 Ru2 S2 Ru1 -130.71(14)
C12 Ru2 S2 Ru1 -134.3(7)
C13 Ru2 S2 Ru1 -101.21(19)
S1 Ru2 S2 Ru1 43.71(7)
C3 Ru1 S2 C22 -177.7(4)
C4 Ru1 S2 C22 -71.0(10)
C2 Ru1 S2 C22 -147.7(3)
C5 Ru1 S2 C22 -70.8(4)
C1 Ru1 S2 C22 -106.2(3)
C21 Ru1 S2 C22 30.1(4)
S1 Ru1 S2 C22 76.4(3)
Ru2 Ru1 S2 C22 117.6(3)
C3 Ru1 S2 Ru2 64.7(3)
C4 Ru1 S2 Ru2 171.5(9)
C2 Ru1 S2 Ru2 94.77(15)
C5 Ru1 S2 Ru2 171.69(19)
C1 Ru1 S2 Ru2 136.25(15)
C21 Ru1 S2 Ru2 -87.5(2)
C22 Ru1 S2 Ru2 -117.6(3)
S1 Ru1 S2 Ru2 -41.17(7)
C42 Ru4 S3 C51 140.1(3)
C41 Ru4 S3 C51 108.4(3)
C43 Ru4 S3 C51 -179.1(3)
C45 Ru4 S3 C51 141.9(8)
C44 Ru4 S3 C51 -151.0(3)
S4 Ru4 S3 C51 -10.7(3)
Ru3 Ru4 S3 C51 -54.7(3)
C42 Ru4 S3 Ru3 -165.18(14)
C41 Ru4 S3 Ru3 163.06(18)
C43 Ru4 S3 Ru3 -124.42(15)
C45 Ru4 S3 Ru3 -163.4(8)
C44 Ru4 S3 Ru3 -96.3(2)
S4 Ru4 S3 Ru3 43.96(7)
C35 Ru3 S3 C51 -61.2(7)
C31 Ru3 S3 C51 -177.9(4)
C34 Ru3 S3 C51 -72.9(4)
C32 Ru3 S3 C51 -150.6(3)
C33 Ru3 S3 C51 -109.8(3)
C52 Ru3 S3 C51 29.9(4)
S4 Ru3 S3 C51 76.2(3)
Ru4 Ru3 S3 C51 117.6(3)
C35 Ru3 S3 Ru4 -178.9(6)
C31 Ru3 S3 Ru4 64.5(3)
C34 Ru3 S3 Ru4 169.47(19)
C32 Ru3 S3 Ru4 91.75(17)
C33 Ru3 S3 Ru4 132.54(16)
C52 Ru3 S3 Ru4 -87.7(2)
C51 Ru3 S3 Ru4 -117.6(3)
S4 Ru3 S3 Ru4 -41.45(6)
C42 Ru4 S4 C52 -103.0(4)
C41 Ru4 S4 C52 -125.1(3)
C43 Ru4 S4 C52 153.0(5)
C45 Ru4 S4 C52 -164.7(3)
C44 Ru4 S4 C52 160.0(3)
S3 Ru4 S4 C52 10.5(3)
Ru3 Ru4 S4 C52 54.5(3)
C42 Ru4 S4 Ru3 -157.4(3)
C41 Ru4 S4 Ru3 -179.57(15)
C43 Ru4 S4 Ru3 98.6(5)
C45 Ru4 S4 Ru3 140.84(14)
C44 Ru4 S4 Ru3 105.49(17)
S3 Ru4 S4 Ru3 -43.93(7)
C35 Ru3 S4 C52 93.0(3)
C31 Ru3 S4 C52 134.4(3)
C34 Ru3 S4 C52 63.2(4)
C32 Ru3 S4 C52 167.7(4)
C33 Ru3 S4 C52 145.4(11)
C51 Ru3 S4 C52 -30.0(4)
S3 Ru3 S4 C52 -76.7(3)
Ru4 Ru3 S4 C52 -118.3(3)
C35 Ru3 S4 Ru4 -148.65(16)
C31 Ru3 S4 Ru4 -107.25(16)
C34 Ru3 S4 Ru4 -178.5(2)
C32 Ru3 S4 Ru4 -74.0(2)
C33 Ru3 S4 Ru4 -96.3(10)
C52 Ru3 S4 Ru4 118.3(3)
C51 Ru3 S4 Ru4 88.3(2)
S3 Ru3 S4 Ru4 41.56(7)
C14 Ru2 C11 C15 -37.99(8)
C12 Ru2 C11 C15 -117.95(11)
C13 Ru2 C11 C15 -80.84(12)
S1 Ru2 C11 C15 154.04(17)
S2 Ru2 C11 C15 44.0(2)
Ru1 Ru2 C11 C15 164.0(5)
C15 Ru2 C11 C12 117.95(11)
C14 Ru2 C11 C12 79.96(12)
C13 Ru2 C11 C12 37.11(8)
S1 Ru2 C11 C12 -88.01(17)
S2 Ru2 C11 C12 161.9(2)
Ru1 Ru2 C11 C12 -78.1(4)
C15 Ru2 C11 C16 -121.0(7)
C14 Ru2 C11 C16 -158.9(7)
C12 Ru2 C11 C16 121.1(7)
C13 Ru2 C11 C16 158.2(7)
S1 Ru2 C11 C16 33.1(7)
S2 Ru2 C11 C16 -77.0(7)
Ru1 Ru2 C11 C16 43.0(10)
C15 C11 C12 C13 0.0
C16 C11 C12 C13 177.4(6)
Ru2 C11 C12 C13 -60.65(19)
C15 C11 C12 C17 -176.4(7)
C16 C11 C12 C17 1.0(8)
Ru2 C11 C12 C17 123.0(6)
C15 C11 C12 Ru2 60.66(19)
C16 C11 C12 Ru2 -121.9(6)
C15 Ru2 C12 C13 80.65(13)
C11 Ru2 C12 C13 118.72(11)
C14 Ru2 C12 C13 37.20(8)
S1 Ru2 C12 C13 -136.90(17)
S2 Ru2 C12 C13 41.1(8)
Ru1 Ru2 C12 C13 -84.93(17)
C15 Ru2 C12 C11 -38.06(8)
C14 Ru2 C12 C11 -81.52(13)
C13 Ru2 C12 C11 -118.72(11)
S1 Ru2 C12 C11 104.39(17)
S2 Ru2 C12 C11 -77.6(8)
Ru1 Ru2 C12 C11 156.36(18)
C15 Ru2 C12 C17 -158.5(8)
C11 Ru2 C12 C17 -120.4(8)
C14 Ru2 C12 C17 158.1(8)
C13 Ru2 C12 C17 120.9(8)
S1 Ru2 C12 C17 -16.0(7)
S2 Ru2 C12 C17 162.0(7)
Ru1 Ru2 C12 C17 36.0(8)
C11 C12 C13 C14 0.0
C17 C12 C13 C14 176.4(7)
Ru2 C12 C13 C14 -59.56(19)
C11 C12 C13 C18 -170.8(6)
C17 C12 C13 C18 5.6(8)
Ru2 C12 C13 C18 129.6(6)
C11 C12 C13 Ru2 59.55(19)
C17 C12 C13 Ru2 -124.0(6)
C15 Ru2 C13 C14 37.85(8)
C11 Ru2 C13 C14 81.47(13)
C12 Ru2 C13 C14 118.94(11)
S1 Ru2 C13 C14 177.9(2)
S2 Ru2 C13 C14 -50.1(2)
Ru1 Ru2 C13 C14 -116.35(15)
C15 Ru2 C13 C12 -81.09(13)
C11 Ru2 C13 C12 -37.47(8)
C14 Ru2 C13 C12 -118.94(11)
S1 Ru2 C13 C12 58.93(19)
S2 Ru2 C13 C12 -169.0(2)
Ru1 Ru2 C13 C12 124.71(16)
C15 Ru2 C13 C18 158.6(8)
C11 Ru2 C13 C18 -157.7(8)
C14 Ru2 C13 C18 120.8(8)
C12 Ru2 C13 C18 -120.3(8)
S1 Ru2 C13 C18 -61.3(8)
S2 Ru2 C13 C18 70.7(8)
Ru1 Ru2 C13 C18 4.4(8)
C12 C13 C14 C15 0.0
C18 C13 C14 C15 170.7(6)
Ru2 C13 C14 C15 -60.04(19)
C12 C13 C14 C19 -177.4(6)
C18 C13 C14 C19 -6.7(8)
Ru2 C13 C14 C19 122.6(6)
C12 C13 C14 Ru2 60.04(19)
C18 C13 C14 Ru2 -129.2(6)
C15 Ru2 C14 C13 -118.28(11)
C11 Ru2 C14 C13 -80.17(13)
C12 Ru2 C14 C13 -37.04(8)
S1 Ru2 C14 C13 -8.0(7)
S2 Ru2 C14 C13 143.82(18)
Ru1 Ru2 C14 C13 91.73(16)
C11 Ru2 C14 C15 38.12(8)
C12 Ru2 C14 C15 81.24(12)
C13 Ru2 C14 C15 118.28(11)
S1 Ru2 C14 C15 110.3(8)
S2 Ru2 C14 C15 -97.90(18)
Ru1 Ru2 C14 C15 -149.99(18)
C15 Ru2 C14 C19 119.7(7)
C11 Ru2 C14 C19 157.8(6)
C12 Ru2 C14 C19 -159.1(6)
C13 Ru2 C14 C19 -122.1(7)
S1 Ru2 C14 C19 -130.1(8)
S2 Ru2 C14 C19 21.8(6)
Ru1 Ru2 C14 C19 -30.3(7)
C12 C11 C15 C14 0.0
C16 C11 C15 C14 -177.4(7)
Ru2 C11 C15 C14 61.8(2)
C12 C11 C15 C20 177.1(6)
C16 C11 C15 C20 -0.3(8)
Ru2 C11 C15 C20 -121.1(6)
C12 C11 C15 Ru2 -61.8(2)
C16 C11 C15 Ru2 120.8(6)
C13 C14 C15 C11 0.0
C19 C14 C15 C11 177.4(6)
Ru2 C14 C15 C11 -61.4(2)
C13 C14 C15 C20 -177.0(6)
C19 C14 C15 C20 0.4(8)
Ru2 C14 C15 C20 121.5(6)
C13 C14 C15 Ru2 61.5(2)
C19 C14 C15 Ru2 -121.1(6)
C14 Ru2 C15 C11 117.72(11)
C12 Ru2 C15 C11 37.67(8)
C13 Ru2 C15 C11 80.34(12)
S1 Ru2 C15 C11 -43.5(3)
S2 Ru2 C15 C11 -150.57(18)
Ru1 Ru2 C15 C11 -168.5(3)
C11 Ru2 C15 C14 -117.72(11)
C12 Ru2 C15 C14 -80.04(12)
C13 Ru2 C15 C14 -37.37(8)
S1 Ru2 C15 C14 -161.2(3)
S2 Ru2 C15 C14 91.71(17)
Ru1 Ru2 C15 C14 73.8(3)
C11 Ru2 C15 C20 120.4(7)
C14 Ru2 C15 C20 -121.9(6)
C12 Ru2 C15 C20 158.1(6)
C13 Ru2 C15 C20 -159.2(6)
S1 Ru2 C15 C20 77.0(6)
S2 Ru2 C15 C20 -30.1(6)
Ru1 Ru2 C15 C20 -48.0(7)
C2 Ru1 C4 C3 -37.72(8)
C5 Ru1 C4 C3 -118.60(11)
C1 Ru1 C4 C3 -81.09(13)
C21 Ru1 C4 C3 143.2(3)
C22 Ru1 C4 C3 178.7(3)
S1 Ru1 C4 C3 95.39(17)
S2 Ru1 C4 C3 -118.3(10)
Ru2 Ru1 C4 C3 51.5(2)
C3 Ru1 C4 C5 118.60(11)
C2 Ru1 C4 C5 80.87(13)
C1 Ru1 C4 C5 37.51(8)
C21 Ru1 C4 C5 -98.2(3)
C22 Ru1 C4 C5 -62.7(3)
S1 Ru1 C4 C5 -146.01(18)
S2 Ru1 C4 C5 0.3(10)
Ru2 Ru1 C4 C5 170.1(2)
C3 Ru1 C4 C9 -120.9(8)
C2 Ru1 C4 C9 -158.7(8)
C5 Ru1 C4 C9 120.5(8)
C1 Ru1 C4 C9 158.0(8)
C21 Ru1 C4 C9 22.3(8)
C22 Ru1 C4 C9 57.8(9)
S1 Ru1 C4 C9 -25.5(8)
S2 Ru1 C4 C9 120.7(11)
Ru2 Ru1 C4 C9 -69.4(8)
C5 C4 C3 C2 0.0
C9 C4 C3 C2 -178.3(7)
Ru1 C4 C3 C2 60.5(2)
C5 C4 C3 C8 178.0(7)
C9 C4 C3 C8 -0.3(9)
Ru1 C4 C3 C8 -121.6(7)
C5 C4 C3 Ru1 -60.4(2)
C9 C4 C3 Ru1 121.2(7)
C4 Ru1 C3 C2 -118.54(11)
C5 Ru1 C3 C2 -80.89(13)
C1 Ru1 C3 C2 -37.58(8)
C21 Ru1 C3 C2 -172.9(4)
C22 Ru1 C3 C2 -124.1(15)
S1 Ru1 C3 C2 145.38(17)
S2 Ru1 C3 C2 46.8(3)
Ru2 Ru1 C3 C2 93.67(16)
C2 Ru1 C3 C4 118.54(11)
C5 Ru1 C3 C4 37.65(8)
C1 Ru1 C3 C4 80.96(13)
C21 Ru1 C3 C4 -54.4(3)
C22 Ru1 C3 C4 -5.5(15)
S1 Ru1 C3 C4 -96.08(18)
S2 Ru1 C3 C4 165.4(3)
Ru2 Ru1 C3 C4 -147.79(18)
C4 Ru1 C3 C8 120.1(8)
C2 Ru1 C3 C8 -121.4(8)
C5 Ru1 C3 C8 157.8(8)
C1 Ru1 C3 C8 -158.9(7)
C21 Ru1 C3 C8 65.7(8)
C22 Ru1 C3 C8 114.6(16)
S1 Ru1 C3 C8 24.0(7)
S2 Ru1 C3 C8 -74.5(8)
Ru2 Ru1 C3 C8 -27.7(7)
C4 C3 C2 C1 0.0
C8 C3 C2 C1 -178.0(7)
Ru1 C3 C2 C1 60.3(2)
C4 C3 C2 C7 174.1(7)
C8 C3 C2 C7 -3.9(9)
Ru1 C3 C2 C7 -125.6(6)
C4 C3 C2 Ru1 -60.3(2)
C8 C3 C2 Ru1 121.7(7)
C4 Ru1 C2 C3 37.76(8)
C5 Ru1 C2 C3 81.19(13)
C1 Ru1 C2 C3 118.68(12)
C21 Ru1 C2 C3 45(2)
C22 Ru1 C2 C3 164.9(4)
S1 Ru1 C2 C3 -51.2(2)
S2 Ru1 C2 C3 -152.54(18)
Ru2 Ru1 C2 C3 -100.05(17)
C3 Ru1 C2 C1 -118.68(12)
C4 Ru1 C2 C1 -80.92(13)
C5 Ru1 C2 C1 -37.49(8)
C21 Ru1 C2 C1 -73(2)
C22 Ru1 C2 C1 46.2(4)
S1 Ru1 C2 C1 -169.9(2)
S2 Ru1 C2 C1 88.78(18)
Ru2 Ru1 C2 C1 141.27(17)
C3 Ru1 C2 C7 120.6(7)
C4 Ru1 C2 C7 158.4(7)
C5 Ru1 C2 C7 -158.2(7)
C1 Ru1 C2 C7 -120.7(7)
C21 Ru1 C2 C7 166(2)
C22 Ru1 C2 C7 -74.5(8)
S1 Ru1 C2 C7 69.5(7)
S2 Ru1 C2 C7 -31.9(7)
Ru2 Ru1 C2 C7 20.6(7)
C3 C2 C1 C5 0.0
C7 C2 C1 C5 -174.1(7)
Ru1 C2 C1 C5 60.0(2)
C3 C2 C1 C6 178.7(7)
C7 C2 C1 C6 4.6(9)
Ru1 C2 C1 C6 -121.3(6)
C3 C2 C1 Ru1 -60.0(2)
C7 C2 C1 Ru1 125.9(7)
C3 Ru1 C1 C5 -81.16(13)
C4 Ru1 C1 C5 -37.60(8)
C2 Ru1 C1 C5 -118.85(12)
C21 Ru1 C1 C5 51.1(4)
C22 Ru1 C1 C5 87.7(3)
S1 Ru1 C1 C5 -61.4(11)
S2 Ru1 C1 C5 136.30(18)
Ru2 Ru1 C1 C5 -176.0(2)
C3 Ru1 C1 C2 37.69(8)
C4 Ru1 C1 C2 81.24(13)
C5 Ru1 C1 C2 118.85(12)
C21 Ru1 C1 C2 170.0(4)
C22 Ru1 C1 C2 -153.5(3)
S1 Ru1 C1 C2 57.5(11)
S2 Ru1 C1 C2 -104.85(18)
Ru2 Ru1 C1 C2 -57.2(2)
C3 Ru1 C1 C6 156.0(7)
C4 Ru1 C1 C6 -160.5(7)
C2 Ru1 C1 C6 118.3(7)
C5 Ru1 C1 C6 -122.9(7)
C21 Ru1 C1 C6 -71.8(8)
C22 Ru1 C1 C6 -35.2(7)
S1 Ru1 C1 C6 175.8(9)
S2 Ru1 C1 C6 13.4(6)
Ru2 Ru1 C1 C6 61.1(7)
C3 C4 C5 C1 0.0
C9 C4 C5 C1 178.3(7)
Ru1 C4 C5 C1 -60.2(2)
C3 C4 C5 C10 -174.7(7)
C9 C4 C5 C10 3.7(9)
Ru1 C4 C5 C10 125.2(6)
C3 C4 C5 Ru1 60.2(2)
C9 C4 C5 Ru1 -121.5(7)
C2 C1 C5 C4 0.0
C6 C1 C5 C4 -178.6(7)
Ru1 C1 C5 C4 59.9(2)
C2 C1 C5 C10 174.8(7)
C6 C1 C5 C10 -3.8(9)
Ru1 C1 C5 C10 -125.4(6)
C2 C1 C5 Ru1 -59.9(2)
C6 C1 C5 Ru1 121.5(7)
C3 Ru1 C5 C4 -37.75(8)
C2 Ru1 C5 C4 -81.25(13)
C1 Ru1 C5 C4 -118.78(11)
C21 Ru1 C5 C4 94.5(3)
C22 Ru1 C5 C4 134.9(3)
S1 Ru1 C5 C4 50.6(2)
S2 Ru1 C5 C4 -179.9(2)
Ru2 Ru1 C5 C4 -92.1(15)
C3 Ru1 C5 C1 81.03(13)
C4 Ru1 C5 C1 118.78(11)
C2 Ru1 C5 C1 37.53(8)
C21 Ru1 C5 C1 -146.8(3)
C22 Ru1 C5 C1 -106.3(3)
S1 Ru1 C5 C1 169.3(2)
S2 Ru1 C5 C1 -61.2(2)
Ru2 Ru1 C5 C1 26.7(15)
C3 Ru1 C5 C10 -159.2(8)
C4 Ru1 C5 C10 -121.5(8)
C2 Ru1 C5 C10 157.3(8)
C1 Ru1 C5 C10 119.7(8)
C21 Ru1 C5 C10 -27.0(8)
C22 Ru1 C5 C10 13.4(8)
S1 Ru1 C5 C10 -70.9(8)
S2 Ru1 C5 C10 58.6(8)
Ru2 Ru1 C5 C10 146.4(13)
Ru2 S1 C21 C22 -7.4(6)
Ru1 S1 C21 C22 56.7(5)
Ru2 S1 C21 C26 170.5(6)
Ru1 S1 C21 C26 -125.3(7)
Ru2 S1 C21 Ru1 -64.2(2)
C3 Ru1 C21 C22 167.5(4)
C4 Ru1 C21 C22 134.6(4)
C2 Ru1 C21 C22 127(2)
C5 Ru1 C21 C22 93.0(4)
C1 Ru1 C21 C22 61.6(6)
S1 Ru1 C21 C22 -129.3(5)
S2 Ru1 C21 C22 -35.4(4)
Ru2 Ru1 C21 C22 -86.2(4)
C3 Ru1 C21 C26 55.6(10)
C4 Ru1 C21 C26 22.8(10)
C2 Ru1 C21 C26 15(3)
C5 Ru1 C21 C26 -18.8(10)
C1 Ru1 C21 C26 -50.2(11)
C22 Ru1 C21 C26 -111.9(10)
S1 Ru1 C21 C26 118.9(10)
S2 Ru1 C21 C26 -147.3(9)
Ru2 Ru1 C21 C26 161.9(9)
C3 Ru1 C21 S1 -63.2(4)
C4 Ru1 C21 S1 -96.1(3)
C2 Ru1 C21 S1 -103(2)
C5 Ru1 C21 S1 -137.7(2)
C1 Ru1 C21 S1 -169.1(2)
C22 Ru1 C21 S1 129.3(5)
S2 Ru1 C21 S1 93.8(2)
Ru2 Ru1 C21 S1 43.0(2)
C26 C21 C22 C23 0.5(11)
S1 C21 C22 C23 178.6(6)
Ru1 C21 C22 C23 -123.8(7)
C26 C21 C22 S2 -179.4(6)
S1 C21 C22 S2 -1.4(8)
Ru1 C21 C22 S2 56.2(4)
C26 C21 C22 Ru1 124.3(7)
S1 C21 C22 Ru1 -57.6(4)
Ru2 S2 C22 C21 9.4(6)
Ru1 S2 C22 C21 -55.1(5)
Ru2 S2 C22 C23 -170.5(6)
Ru1 S2 C22 C23 125.0(7)
Ru2 S2 C22 Ru1 64.5(2)
C3 Ru1 C22 C21 -58.2(16)
C4 Ru1 C22 C21 -62.8(5)
C2 Ru1 C22 C21 -170.2(4)
C5 Ru1 C22 C21 -98.9(4)
C1 Ru1 C22 C21 -140.4(4)
S1 Ru1 C22 C21 35.1(4)
S2 Ru1 C22 C21 129.2(5)
Ru2 Ru1 C22 C21 85.8(4)
C3 Ru1 C22 C23 55(2)
C4 Ru1 C22 C23 50.4(10)
C2 Ru1 C22 C23 -57.1(10)
C5 Ru1 C22 C23 14.2(9)
C1 Ru1 C22 C23 -27.2(9)
C21 Ru1 C22 C23 113.2(10)
S1 Ru1 C22 C23 148.3(9)
S2 Ru1 C22 C23 -117.6(10)
Ru2 Ru1 C22 C23 -161.1(9)
C3 Ru1 C22 S2 172.6(13)
C4 Ru1 C22 S2 168.0(2)
C2 Ru1 C22 S2 60.6(5)
C5 Ru1 C22 S2 131.9(2)
C1 Ru1 C22 S2 90.5(3)
C21 Ru1 C22 S2 -129.2(5)
S1 Ru1 C22 S2 -94.0(2)
Ru2 Ru1 C22 S2 -43.43(18)
C21 C22 C23 C24 -4.0(12)
S2 C22 C23 C24 175.9(6)
Ru1 C22 C23 C24 -91.5(10)
C22 C23 C24 C25 5.0(14)
C23 C24 C25 C26 -2.5(15)
C24 C25 C26 C21 -1.2(14)
C22 C21 C26 C25 2.1(12)
S1 C21 C26 C25 -175.9(7)
Ru1 C21 C26 C25 90.1(11)
C35 Ru3 C31 C32 -118.65(12)
C34 Ru3 C31 C32 -80.95(14)
C33 Ru3 C31 C32 -37.55(9)
C52 Ru3 C31 C32 -176.1(3)
C51 Ru3 C31 C32 -133.1(11)
S4 Ru3 C31 C32 140.66(18)
S3 Ru3 C31 C32 41.0(3)
Ru4 Ru3 C31 C32 88.97(17)
C34 Ru3 C31 C35 37.70(9)
C32 Ru3 C31 C35 118.65(12)
C33 Ru3 C31 C35 81.10(14)
C52 Ru3 C31 C35 -57.4(3)
C51 Ru3 C31 C35 -14.5(11)
S4 Ru3 C31 C35 -100.69(18)
S3 Ru3 C31 C35 159.6(3)
Ru4 Ru3 C31 C35 -152.38(18)
C35 Ru3 C31 C36 118.8(8)
C34 Ru3 C31 C36 156.5(7)
C32 Ru3 C31 C36 -122.5(8)
C33 Ru3 C31 C36 -160.1(7)
C52 Ru3 C31 C36 61.4(8)
C51 Ru3 C31 C36 104.4(12)
S4 Ru3 C31 C36 18.1(7)
S3 Ru3 C31 C36 -81.6(8)
Ru4 Ru3 C31 C36 -33.6(7)
C35 C31 C32 C33 0.0
C36 C31 C32 C33 -178.6(8)
Ru3 C31 C32 C33 60.1(2)
C35 C31 C32 C37 173.1(7)
C36 C31 C32 C37 -5.5(9)
Ru3 C31 C32 C37 -126.8(7)
C35 C31 C32 Ru3 -60.1(2)
C36 C31 C32 Ru3 121.3(7)
C35 Ru3 C32 C31 37.67(9)
C34 Ru3 C32 C31 81.14(14)
C33 Ru3 C32 C31 118.74(12)
C52 Ru3 C32 C31 18.8(16)
C51 Ru3 C32 C31 158.5(5)
S4 Ru3 C32 C31 -56.1(2)
S3 Ru3 C32 C31 -158.06(19)
Ru4 Ru3 C32 C31 -105.63(18)
C35 Ru3 C32 C33 -81.06(14)
C31 Ru3 C32 C33 -118.74(12)
C34 Ru3 C32 C33 -37.59(9)
C52 Ru3 C32 C33 -100.0(16)
C51 Ru3 C32 C33 39.8(5)
S4 Ru3 C32 C33 -174.8(2)
S3 Ru3 C32 C33 83.20(18)
Ru4 Ru3 C32 C33 135.64(18)
C35 Ru3 C32 C37 158.3(8)
C31 Ru3 C32 C37 120.6(8)
C34 Ru3 C32 C37 -158.3(8)
C33 Ru3 C32 C37 -120.7(8)
C52 Ru3 C32 C37 139.4(16)
C51 Ru3 C32 C37 -80.9(9)
S4 Ru3 C32 C37 64.5(8)
S3 Ru3 C32 C37 -37.5(8)
Ru4 Ru3 C32 C37 15.0(8)
C31 C32 C33 C34 0.0
C37 C32 C33 C34 -173.1(7)
Ru3 C32 C33 C34 60.0(2)
C31 C32 C33 C38 177.8(7)
C37 C32 C33 C38 4.7(9)
Ru3 C32 C33 C38 -122.2(7)
C31 C32 C33 Ru3 -60.0(2)
C37 C32 C33 Ru3 126.9(7)
C35 Ru3 C33 C34 -37.67(9)
C31 Ru3 C33 C34 -81.14(14)
C32 Ru3 C33 C34 -118.73(12)
C52 Ru3 C33 C34 46.9(4)
C51 Ru3 C33 C34 82.5(3)
S4 Ru3 C33 C34 -92.6(11)
S3 Ru3 C33 C34 130.60(18)
Ru4 Ru3 C33 C34 178.6(2)
C35 Ru3 C33 C32 81.06(14)
C31 Ru3 C33 C32 37.59(9)
C34 Ru3 C33 C32 118.73(12)
C52 Ru3 C33 C32 165.6(4)
C51 Ru3 C33 C32 -158.8(3)
S4 Ru3 C33 C32 26.1(11)
S3 Ru3 C33 C32 -110.67(18)
Ru4 Ru3 C33 C32 -62.7(2)
C35 Ru3 C33 C38 -159.4(7)
C31 Ru3 C33 C38 157.1(7)
C34 Ru3 C33 C38 -121.8(8)
C32 Ru3 C33 C38 119.5(8)
C52 Ru3 C33 C38 -74.9(8)
C51 Ru3 C33 C38 -39.3(7)
S4 Ru3 C33 C38 145.6(10)
S3 Ru3 C33 C38 8.8(7)
Ru4 Ru3 C33 C38 56.8(7)
C32 C33 C34 C35 0.0
C38 C33 C34 C35 -177.7(7)
Ru3 C33 C34 C35 60.1(2)
C32 C33 C34 C39 174.7(7)
C38 C33 C34 C39 -3.0(9)
Ru3 C33 C34 C39 -125.1(6)
C32 C33 C34 Ru3 -60.2(2)
C38 C33 C34 Ru3 122.1(7)
C31 Ru3 C34 C35 -37.71(9)
C32 Ru3 C34 C35 -81.10(14)
C33 Ru3 C34 C35 -118.65(12)
C52 Ru3 C34 C35 90.4(3)
C51 Ru3 C34 C35 130.1(3)
S4 Ru3 C34 C35 47.8(2)
S3 Ru3 C34 C35 175.5(2)
Ru4 Ru3 C34 C35 -125.4(10)
C35 Ru3 C34 C33 118.65(12)
C31 Ru3 C34 C33 80.95(14)
C32 Ru3 C34 C33 37.56(9)
C52 Ru3 C34 C33 -151.0(3)
C51 Ru3 C34 C33 -111.2(3)
S4 Ru3 C34 C33 166.4(3)
S3 Ru3 C34 C33 -65.9(2)
Ru4 Ru3 C34 C33 -6.7(10)
C35 Ru3 C34 C39 -120.8(8)
C31 Ru3 C34 C39 -158.5(7)
C32 Ru3 C34 C39 158.1(7)
C33 Ru3 C34 C39 120.6(8)
C52 Ru3 C34 C39 -30.4(7)
C51 Ru3 C34 C39 9.4(7)
S4 Ru3 C34 C39 -73.0(7)
S3 Ru3 C34 C39 54.7(7)
Ru4 Ru3 C34 C39 113.9(10)
C33 C34 C35 C31 0.0
C39 C34 C35 C31 -174.7(7)
Ru3 C34 C35 C31 60.4(2)
C33 C34 C35 C40 178.5(7)
C39 C34 C35 C40 3.8(9)
Ru3 C34 C35 C40 -121.2(7)
C33 C34 C35 Ru3 -60.3(2)
C39 C34 C35 Ru3 125.0(6)
C32 C31 C35 C34 0.0
C36 C31 C35 C34 178.6(7)
Ru3 C31 C35 C34 -60.3(2)
C32 C31 C35 C40 -178.4(7)
C36 C31 C35 C40 0.2(9)
Ru3 C31 C35 C40 121.2(7)
C32 C31 C35 Ru3 60.3(2)
C36 C31 C35 Ru3 -121.0(7)
C31 Ru3 C35 C34 118.56(12)
C32 Ru3 C35 C34 80.95(14)
C33 Ru3 C35 C34 37.61(9)
C52 Ru3 C35 C34 -102.1(3)
C51 Ru3 C35 C34 -66.0(3)
S4 Ru3 C35 C34 -149.89(18)
S3 Ru3 C35 C34 -14.8(7)
Ru4 Ru3 C35 C34 166.7(3)
C34 Ru3 C35 C31 -118.56(12)
C32 Ru3 C35 C31 -37.60(9)
C33 Ru3 C35 C31 -80.95(14)
C52 Ru3 C35 C31 139.4(3)
C51 Ru3 C35 C31 175.4(3)
S4 Ru3 C35 C31 91.55(18)
S3 Ru3 C35 C31 -133.3(7)
Ru4 Ru3 C35 C31 48.2(3)
C31 Ru3 C35 C40 -121.8(7)
C34 Ru3 C35 C40 119.6(7)
C32 Ru3 C35 C40 -159.4(7)
C33 Ru3 C35 C40 157.3(7)
C52 Ru3 C35 C40 17.6(7)
C51 Ru3 C35 C40 53.6(8)
S4 Ru3 C35 C40 -30.2(7)
S3 Ru3 C35 C40 104.9(9)
Ru4 Ru3 C35 C40 -73.6(7)
C42 Ru4 C41 C45 117.92(11)
C43 Ru4 C41 C45 80.12(13)
C44 Ru4 C41 C45 37.28(8)
S4 Ru4 C41 C45 -79.80(17)
S3 Ru4 C41 C45 171.1(2)
Ru3 Ru4 C41 C45 -81.2(5)
C43 Ru4 C41 C42 -37.81(8)
C45 Ru4 C41 C42 -117.92(11)
C44 Ru4 C41 C42 -80.64(12)
S4 Ru4 C41 C42 162.27(17)
S3 Ru4 C41 C42 53.18(19)
Ru3 Ru4 C41 C42 160.9(5)
C42 Ru4 C41 C46 -121.0(6)
C43 Ru4 C41 C46 -158.8(6)
C45 Ru4 C41 C46 121.1(6)
C44 Ru4 C41 C46 158.4(6)
S4 Ru4 C41 C46 41.3(6)
S3 Ru4 C41 C46 -67.8(6)
Ru3 Ru4 C41 C46 39.9(9)
C45 C41 C42 C43 0.0
C46 C41 C42 C43 -178.0(6)
Ru4 C41 C42 C43 61.6(2)
C45 C41 C42 C47 178.4(6)
C46 C41 C42 C47 0.4(8)
Ru4 C41 C42 C47 -120.0(6)
C45 C41 C42 Ru4 -61.7(2)
C46 C41 C42 Ru4 120.4(6)
C41 Ru4 C42 C43 -117.97(11)
C45 Ru4 C42 C43 -80.11(13)
C44 Ru4 C42 C43 -37.24(8)
S4 Ru4 C42 C43 -151.0(3)
S3 Ru4 C42 C43 99.54(17)
Ru3 Ru4 C42 C43 72.3(3)
C43 Ru4 C42 C41 117.97(11)
C45 Ru4 C42 C41 37.86(8)
C44 Ru4 C42 C41 80.73(12)
S4 Ru4 C42 C41 -33.0(3)
S3 Ru4 C42 C41 -142.49(17)
Ru3 Ru4 C42 C41 -169.7(3)
C41 Ru4 C42 C47 119.5(6)
C43 Ru4 C42 C47 -122.5(6)
C45 Ru4 C42 C47 157.4(6)
C44 Ru4 C42 C47 -159.7(6)
S4 Ru4 C42 C47 86.5(6)
S3 Ru4 C42 C47 -23.0(6)
Ru3 Ru4 C42 C47 -50.2(7)
C41 C42 C43 C44 0.0
C47 C42 C43 C44 -178.4(6)
Ru4 C42 C43 C44 60.83(19)
C41 C42 C43 C48 175.4(7)
C47 C42 C43 C48 -2.9(8)
Ru4 C42 C43 C48 -123.8(6)
C41 C42 C43 Ru4 -60.82(19)
C47 C42 C43 Ru4 120.8(6)
C42 Ru4 C43 C44 -118.64(11)
C41 Ru4 C43 C44 -80.54(13)
C45 Ru4 C43 C44 -37.15(8)
S4 Ru4 C43 C44 9.3(5)
S3 Ru4 C43 C44 149.90(17)
Ru3 Ru4 C43 C44 93.80(16)
C41 Ru4 C43 C42 38.10(8)
C45 Ru4 C43 C42 81.49(13)
C44 Ru4 C43 C42 118.64(11)
S4 Ru4 C43 C42 127.9(5)
S3 Ru4 C43 C42 -91.47(17)
Ru3 Ru4 C43 C42 -147.56(16)
C42 Ru4 C43 C48 120.7(7)
C41 Ru4 C43 C48 158.8(6)
C45 Ru4 C43 C48 -157.8(6)
C44 Ru4 C43 C48 -120.7(7)
S4 Ru4 C43 C48 -111.4(7)
S3 Ru4 C43 C48 29.2(6)
Ru3 Ru4 C43 C48 -26.9(6)
C42 C43 C44 C45 0.0
C48 C43 C44 C45 -175.5(7)
Ru4 C43 C44 C45 59.62(19)
C42 C43 C44 C49 173.3(7)
C48 C43 C44 C49 -2.2(8)
Ru4 C43 C44 C49 -127.1(6)
C42 C43 C44 Ru4 -59.63(19)
C48 C43 C44 Ru4 124.9(6)
C42 Ru4 C44 C43 37.64(8)
C41 Ru4 C44 C43 81.35(13)
C45 Ru4 C44 C43 119.04(11)
S4 Ru4 C44 C43 -176.51(19)
S3 Ru4 C44 C43 -45.9(2)
Ru3 Ru4 C44 C43 -113.09(16)
C42 Ru4 C44 C45 -81.40(13)
C41 Ru4 C44 C45 -37.69(8)
C43 Ru4 C44 C45 -119.04(11)
S4 Ru4 C44 C45 64.45(18)
S3 Ru4 C44 C45 -164.9(2)
Ru3 Ru4 C44 C45 127.87(16)
C42 Ru4 C44 C49 160.3(7)
C41 Ru4 C44 C49 -156.0(7)
C43 Ru4 C44 C49 122.6(7)
C45 Ru4 C44 C49 -118.3(7)
S4 Ru4 C44 C49 -53.9(7)
S3 Ru4 C44 C49 76.8(7)
Ru3 Ru4 C44 C49 9.6(7)
C42 C41 C45 C44 0.0
C46 C41 C45 C44 178.0(6)
Ru4 C41 C45 C44 -60.9(2)
C42 C41 C45 C50 -176.8(6)
C46 C41 C45 C50 1.2(8)
Ru4 C41 C45 C50 122.3(6)
C42 C41 C45 Ru4 60.9(2)
C46 C41 C45 Ru4 -121.1(6)
C43 C44 C45 C41 0.0
C49 C44 C45 C41 -173.6(6)
Ru4 C44 C45 C41 59.69(19)
C43 C44 C45 C50 176.8(6)
C49 C44 C45 C50 3.3(8)
Ru4 C44 C45 C50 -123.5(6)
C43 C44 C45 Ru4 -59.68(19)
C49 C44 C45 Ru4 126.7(6)
C42 Ru4 C45 C41 -38.11(8)
C43 Ru4 C45 C41 -81.45(13)
C44 Ru4 C45 C41 -118.58(11)
S4 Ru4 C45 C41 112.10(17)
S3 Ru4 C45 C41 -40.0(9)
Ru3 Ru4 C45 C41 159.41(18)
C42 Ru4 C45 C44 80.47(13)
C41 Ru4 C45 C44 118.58(11)
C43 Ru4 C45 C44 37.13(8)
S4 Ru4 C45 C44 -129.33(17)
S3 Ru4 C45 C44 78.6(9)
Ru3 Ru4 C45 C44 -82.01(17)
C42 Ru4 C45 C50 -159.3(7)
C41 Ru4 C45 C50 -121.2(7)
C43 Ru4 C45 C50 157.3(7)
C44 Ru4 C45 C50 120.2(7)
S4 Ru4 C45 C50 -9.1(6)
S3 Ru4 C45 C50 -161.2(7)
Ru3 Ru4 C45 C50 38.2(7)
C53 C54 C55 C56 1.2(15)
C54 C55 C56 C51 0.7(14)
C55 C56 C51 C52 -1.8(12)
C55 C56 C51 S3 178.7(7)
C55 C56 C51 Ru3 -89.3(11)
Ru4 S3 C51 C52 9.0(6)
Ru3 S3 C51 C52 -55.6(5)
Ru4 S3 C51 C56 -171.5(6)
Ru3 S3 C51 C56 123.8(7)
Ru4 S3 C51 Ru3 64.7(2)
C35 Ru3 C51 C52 -66.4(5)
C31 Ru3 C51 C52 -55.1(12)
C34 Ru3 C51 C52 -103.3(4)
C32 Ru3 C51 C52 -170.5(4)
C33 Ru3 C51 C52 -144.0(4)
S4 Ru3 C51 C52 35.2(4)
S3 Ru3 C51 C52 129.2(5)
Ru4 Ru3 C51 C52 85.9(4)
C35 Ru3 C51 C56 46.4(10)
C31 Ru3 C51 C56 57.8(15)
C34 Ru3 C51 C56 9.5(9)
C32 Ru3 C51 C56 -57.7(11)
C33 Ru3 C51 C56 -31.2(9)
C52 Ru3 C51 C56 112.8(10)
S4 Ru3 C51 C56 148.1(9)
S3 Ru3 C51 C56 -118.0(9)
Ru4 Ru3 C51 C56 -161.3(9)
C35 Ru3 C51 S3 164.4(2)
C31 Ru3 C51 S3 175.7(9)
C34 Ru3 C51 S3 127.5(2)
C32 Ru3 C51 S3 60.3(6)
C33 Ru3 C51 S3 86.8(3)
C52 Ru3 C51 S3 -129.2(5)
S4 Ru3 C51 S3 -94.0(2)
Ru4 Ru3 C51 S3 -43.34(19)
C56 C51 C52 C53 1.0(11)
S3 C51 C52 C53 -179.5(6)
Ru3 C51 C52 C53 124.2(7)
C56 C51 C52 S4 179.9(6)
S3 C51 C52 S4 -0.6(8)
Ru3 C51 C52 S4 -56.9(4)
C56 C51 C52 Ru3 -123.2(7)
S3 C51 C52 Ru3 56.3(5)
Ru4 S4 C52 C51 -8.2(6)
Ru3 S4 C52 C51 56.1(5)
Ru4 S4 C52 C53 170.7(6)
Ru3 S4 C52 C53 -125.0(7)
Ru4 S4 C52 Ru3 -64.4(2)
C35 Ru3 C52 C51 129.6(4)
C31 Ru3 C52 C51 163.5(4)
C34 Ru3 C52 C51 88.3(4)
C32 Ru3 C52 C51 147.6(14)
C33 Ru3 C52 C51 58.7(6)
S4 Ru3 C52 C51 -129.1(5)
S3 Ru3 C52 C51 -35.4(4)
Ru4 Ru3 C52 C51 -86.2(4)
C35 Ru3 C52 C53 18.2(9)
C31 Ru3 C52 C53 52.0(9)
C34 Ru3 C52 C53 -23.2(9)
C32 Ru3 C52 C53 36(2)
C33 Ru3 C52 C53 -52.7(10)
C51 Ru3 C52 C53 -111.5(9)
S4 Ru3 C52 C53 119.4(9)
S3 Ru3 C52 C53 -146.9(8)
Ru4 Ru3 C52 C53 162.3(8)
C35 Ru3 C52 S4 -101.2(3)
C31 Ru3 C52 S4 -67.4(4)
C34 Ru3 C52 S4 -142.6(2)
C32 Ru3 C52 S4 -83.3(16)
C33 Ru3 C52 S4 -172.1(3)
C51 Ru3 C52 S4 129.1(5)
S3 Ru3 C52 S4 93.7(2)
Ru4 Ru3 C52 S4 42.93(19)
C55 C54 C53 C52 -2.0(14)
C51 C52 C53 C54 0.9(12)
S4 C52 C53 C54 -178.0(7)
Ru3 C52 C53 C54 88.3(11)
